data_1542238
loop_
_publ_author_name
'Poulain, M.'
'Lucas, J.'

_publ_section_title
;
 Structure cristalline de Sm Zr F7. Relations structurales avec le type Re
 O3
;
_journal_name_full 'Journal of Solid State Chemistry'
_journal_page_first 132
_journal_page_last 141
_journal_volume 8
_journal_year 1973
_chemical_formula_sum 'F7 Sm Zr'
_chemical_name_systematic 'Sm Zr F7'
_space_group_IT_number 4
_symmetry_space_group_name_Hall 'P 2yb'
_symmetry_space_group_name_H-M 'P 1 21 1'
_cell_angle_alpha 90
_cell_angle_beta 102.89
_cell_angle_gamma 90
_cell_formula_units_Z 2
_cell_length_a 6.154
_cell_length_b 5.739
_cell_length_c 8.299
_cell_volume 285.716
_citation_journal_id_ASTM JSSCBI
_cod_data_source_file Poulain_JSSCBI_1973_920.cif
_cod_data_source_block F7Sm1Zr1
_cod_original_cell_volume 285.7163
_cod_original_formula_sum 'F7 Sm1 Zr1'
_cod_database_code 1542238

loop_
_symmetry_equiv_pos_as_xyz
x,y,z
-x,y+1/2,-z

loop_
_atom_site_label
_atom_site_type_symbol
_atom_site_fract_x
_atom_site_fract_y
_atom_site_fract_z
_atom_site_occupancy
_atom_site_U_iso_or_equiv
F3 F-1 0.87392 0.46011 0.28172 1 0.0
Zr1 Zr+4 0.31456 0.24736 0.72632 1 0.0
F4 F-1 0.05264 0.4627 0.71208 1 0.0
F6 F-1 0.58398 0.04446 0.7425 1 0.0
F1 F-1 0.2592 0.2612 0.47928 1 0.0
F7 F-1 0.93419 0.08751 0.96796 1 0.0
F5 F-1 0.36152 0.2498 0.97216 1 0.0
Sm1 Sm+3 0.15527 0.25 0.18737 1 0.0
F2 F-1 0.47978 0.02247 0.26888 1 0.0
